data_7101153
loop_
_publ_author_name
'Kenneth Henderson'
'Dugald J. MacDougall'
'J. Jacob Morris'
'Bruce C. Noll'

_publ_section_title
;
Use of tetrameric cubane aggregates of lithium
aryloxides as secondary building units in controlling network assembly
;
_journal_issue 4
_journal_name_full 'Chemical Communications'
_journal_paper_doi 10.1039/b413434f
_journal_year 2005
_chemical_compound_source synthesized
_chemical_formula_moiety '4(C12 H11 Li O2), 3(C4 H8 O2)'
_chemical_formula_sum 'C15 H17 Li O3.5'
_chemical_formula_weight 260.23
_space_group_IT_number 88
_symmetry_cell_setting tetragonal
_symmetry_space_group_name_Hall '-I 4ad'
_symmetry_space_group_name_H-M 'I 41/a :2'
_atom_sites_solution_hydrogens geom
_atom_sites_solution_primary direct
_atom_sites_solution_secondary difmap
_audit_creation_method SHELXL-97
_cell_angle_alpha 90.00
_cell_angle_beta 90.00
_cell_angle_gamma 90.00
_cell_formula_units_Z 16
_cell_length_a 15.0031(1)
_cell_length_b 15.0031(1)
_cell_length_c 24.7185(4)
_cell_measurement_reflns_used 7510
_cell_measurement_temperature 100(2)
_cell_measurement_theta_max 31.98
_cell_measurement_theta_min 2.53
_cell_volume 5563.96(10)
_computing_cell_refinement 'Bruker APEX2/SAINT'
_computing_data_collection 'Bruker APEX2'
_computing_data_reduction 'Bruker SAINT/SHELXTL'
_computing_molecular_graphics 'Bruker SHELXTL'
_computing_publication_material 'Bruker SHELXTL'
_computing_structure_refinement 'SHELXL-97 (Sheldrick, 1997)'
_computing_structure_solution 'SHELXS-97 (Sheldrick, 1990)'
_diffrn_ambient_temperature 100(2)
_diffrn_detector_area_resol_mean 8.33
_diffrn_measured_fraction_theta_full 0.998
_diffrn_measured_fraction_theta_max 0.998
_diffrn_measurement_device_type 'Bruker SMART APEX CCD area detector'
_diffrn_measurement_method '\f and \w scans'
_diffrn_radiation_monochromator graphite
_diffrn_radiation_probe x-ray
_diffrn_radiation_type MoK\a
_diffrn_radiation_wavelength 0.71073
_diffrn_reflns_av_R_equivalents 0.0234
_diffrn_reflns_av_sigmaI/netI 0.0245
_diffrn_reflns_limit_h_max 20
_diffrn_reflns_limit_h_min -16
_diffrn_reflns_limit_k_max 9
_diffrn_reflns_limit_k_min -21
_diffrn_reflns_limit_l_max 23
_diffrn_reflns_limit_l_min -34
_diffrn_reflns_number 18864
_diffrn_reflns_theta_full 30.51
_diffrn_reflns_theta_max 30.51
_diffrn_reflns_theta_min 1.59
_diffrn_source 'fine-focus sealed tube'
_diffrn_source_type 'Siemens KFFMO2K-90'
_exptl_absorpt_coefficient_mu 0.086
_exptl_absorpt_correction_T_max 0.9730
_exptl_absorpt_correction_T_min 0.8112
_exptl_absorpt_correction_type multi-scan
_exptl_absorpt_process_details 'Blessing, R. H. Acta Cryst. (1995) A51, 33-38.'
_exptl_crystal_colour clear
_exptl_crystal_density_diffrn 1.243
_exptl_crystal_density_meas 0
_exptl_crystal_density_method 'not measured'
_exptl_crystal_description octahedron
_exptl_crystal_F_000 2208
_exptl_crystal_size_max 0.32
_exptl_crystal_size_mid 0.32
_exptl_crystal_size_min 0.32
_refine_diff_density_max 0.272
_refine_diff_density_min -0.206
_refine_diff_density_rms 0.034
_refine_ls_extinction_method none
_refine_ls_goodness_of_fit_ref 1.161
_refine_ls_hydrogen_treatment constr
_refine_ls_matrix_type full
_refine_ls_number_parameters 136
_refine_ls_number_reflns 4247
_refine_ls_number_restraints 0
_refine_ls_restrained_S_all 1.161
_refine_ls_R_factor_all 0.0583
_refine_ls_R_factor_gt 0.0458
_refine_ls_shift/su_max 0.001
_refine_ls_shift/su_mean 0.000
_refine_ls_structure_factor_coef Fsqd
_refine_ls_weighting_details 'calc w=1/[\s^2^(Fo^2^)+(0.0715P)^2^+0.2880P] where P=(Fo^2^+2Fc^2^)/3'
_refine_ls_weighting_scheme calc
_refine_ls_wR_factor_gt 0.1319
_refine_ls_wR_factor_ref 0.1360
_reflns_number_gt 3158
_reflns_number_total 4247
_reflns_threshold_expression >2sigma(I)
_cod_data_source_file b413434f.txt
_cod_original_sg_symbol_H-M 'I 41/a'
_cod_original_formula_sum 'C15 H17 Li O3.50'
_cod_database_code 7101153

loop_
_symmetry_equiv_pos_as_xyz
'x, y, z'
'-x+1/2, -y, z+1/2'
'-y+3/4, x+1/4, z+1/4'
'y+3/4, -x+3/4, z+3/4'
'x+1/2, y+1/2, z+1/2'
'-x+1, -y+1/2, z+1'
'-y+5/4, x+3/4, z+3/4'
'y+5/4, -x+5/4, z+5/4'
'-x, -y, -z'
'x-1/2, y, -z-1/2'
'y-3/4, -x-1/4, -z-1/4'
'-y-3/4, x-3/4, -z-3/4'
'-x+1/2, -y+1/2, -z+1/2'
'x, y+1/2, -z'
'y-1/4, -x+1/4, -z+1/4'
'-y-1/4, x-1/4, -z-1/4'

loop_
_atom_site_label
_atom_site_type_symbol
_atom_site_fract_x
_atom_site_fract_y
_atom_site_fract_z
_atom_site_U_iso_or_equiv
_atom_site_adp_type
_atom_site_occupancy
_atom_site_symmetry_multiplicity
_atom_site_calc_flag
_atom_site_refinement_flags
Li1 Li 0.47597(10) 0.66657(10) 0.08624(6) 0.0295(3) Uani 1 1 d .
O1 O 0.59312(4) 0.72312(4) 0.08515(2) 0.02693(16) Uani 1 1 d .
O2 O 0.47176(4) 0.56974(4) 0.03460(2) 0.03098(17) Uani 1 1 d .
C1 C 0.65515(6) 0.68654(6) 0.05387(4) 0.0291(2) Uani 1 1 d .
C2 C 0.68438(7) 0.72750(7) 0.00703(4) 0.0377(2) Uani 1 1 d .
H2 H 0.6603 0.7838 -0.0029 0.045 Uiso 1 1 calc R
C3 C 0.74917(7) 0.68751(9) -0.02636(5) 0.0464(3) Uani 1 1 d .
H3 H 0.7668 0.7166 -0.0588 0.056 Uiso 1 1 calc R
C4 C 0.78683(7) 0.60819(9) -0.01313(5) 0.0484(3) Uani 1 1 d .
H4 H 0.8314 0.5830 -0.0357 0.058 Uiso 1 1 calc R
C5 C 0.75960(7) 0.56294(8) 0.03436(4) 0.0454(3) Uani 1 1 d .
C6 C 0.79552(10) 0.47900(10) 0.04980(6) 0.0679(5) Uani 1 1 d .
H6 H 0.8397 0.4520 0.0276 0.082 Uiso 1 1 calc R
C7 C 0.76844(12) 0.43639(11) 0.09528(6) 0.0809(6) Uani 1 1 d .
H7 H 0.7942 0.3807 0.1049 0.097 Uiso 1 1 calc R
C8 C 0.70264(12) 0.47416(9) 0.12816(5) 0.0647(4) Uani 1 1 d .
H8 H 0.6839 0.4440 0.1600 0.078 Uiso 1 1 calc R
C9 C 0.66515(8) 0.55429(7) 0.11472(4) 0.0413(3) Uani 1 1 d .
H9 H 0.6197 0.5786 0.1370 0.050 Uiso 1 1 calc R
C10 C 0.69305(6) 0.60153(7) 0.06814(4) 0.0343(2) Uani 1 1 d .
C11 C 0.47573(7) 0.58158(6) -0.02306(4) 0.0318(2) Uani 1 1 d .
H11A H 0.4897 0.6446 -0.0314 0.038 Uiso 1 1 calc R
H11B H 0.4170 0.5674 -0.0391 0.038 Uiso 1 1 calc R
C12 C 0.45410(7) 0.47800(6) 0.04741(4) 0.0319(2) Uani 1 1 d .
H12A H 0.3948 0.4610 0.0332 0.038 Uiso 1 1 calc R
H12B H 0.4533 0.4702 0.0872 0.038 Uiso 1 1 calc R

loop_
_atom_site_aniso_label
_atom_site_aniso_U_11
_atom_site_aniso_U_22
_atom_site_aniso_U_33
_atom_site_aniso_U_23
_atom_site_aniso_U_13
_atom_site_aniso_U_12
Li1 0.0341(8) 0.0332(8) 0.0213(7) -0.0036(6) 0.0006(6) -0.0028(6)
O1 0.0280(3) 0.0336(3) 0.0191(3) -0.0025(2) 0.0016(2) 0.0005(2)
O2 0.0391(4) 0.0352(3) 0.0187(3) -0.0077(2) 0.0038(3) -0.0063(3)
C1 0.0248(4) 0.0395(5) 0.0230(4) -0.0090(4) -0.0017(3) -0.0014(3)
C2 0.0368(5) 0.0446(5) 0.0316(5) -0.0043(4) 0.0079(4) -0.0046(4)
C3 0.0387(5) 0.0636(7) 0.0368(6) -0.0129(5) 0.0141(4) -0.0111(5)
C4 0.0285(5) 0.0751(8) 0.0417(6) -0.0280(6) 0.0026(4) 0.0023(5)
C5 0.0362(5) 0.0649(7) 0.0349(6) -0.0223(5) -0.0125(4) 0.0158(5)
C6 0.0700(8) 0.0860(10) 0.0477(7) -0.0301(7) -0.0216(6) 0.0470(8)
C7 0.1195(13) 0.0796(10) 0.0438(8) -0.0176(7) -0.0304(8) 0.0645(10)
C8 0.1081(12) 0.0549(7) 0.0311(6) -0.0058(5) -0.0207(7) 0.0352(7)
C9 0.0585(7) 0.0411(5) 0.0242(5) -0.0087(4) -0.0126(4) 0.0140(5)
C10 0.0338(5) 0.0451(5) 0.0240(4) -0.0122(4) -0.0105(4) 0.0075(4)
C11 0.0390(5) 0.0365(5) 0.0199(4) -0.0058(4) 0.0019(4) -0.0039(4)
C12 0.0387(5) 0.0358(5) 0.0211(4) -0.0051(3) 0.0049(4) -0.0063(4)

loop_
_atom_type_symbol
_atom_type_description
_atom_type_scat_dispersion_real
_atom_type_scat_dispersion_imag
_atom_type_scat_source
C C 0.0033 0.0016 'International Tables Vol C Tables 4.2.6.8 and 6.1.1.4'
H H 0.0000 0.0000 'International Tables Vol C Tables 4.2.6.8 and 6.1.1.4'
Li Li -0.0003 0.0001 'International Tables Vol C Tables 4.2.6.8 and 6.1.1.4'
O O 0.0106 0.0060 'International Tables Vol C Tables 4.2.6.8 and 6.1.1.4'

loop_
_geom_angle_atom_site_label_1
_geom_angle_atom_site_label_2
_geom_angle_atom_site_label_3
_geom_angle
_geom_angle_site_symmetry_1
_geom_angle_site_symmetry_3
O2 Li1 O1 126.94(9) . 15_565
O2 Li1 O1 110.28(8) . .
O1 Li1 O1 93.78(7) 15_565 .
O2 Li1 O1 127.58(8) . 6_564
O1 Li1 O1 93.74(7) 15_565 6_564
O1 Li1 O1 96.28(7) . 6_564
O2 Li1 Li1 136.93(5) . 6_564
O1 Li1 Li1 94.46(5) 15_565 6_564
O1 Li1 Li1 48.17(5) . 6_564
O1 Li1 Li1 48.13(6) 6_564 6_564
O2 Li1 Li1 156.93(9) . 15_565
O1 Li1 Li1 47.09(6) 15_565 15_565
O1 Li1 Li1 92.77(5) . 15_565
O1 Li1 Li1 47.00(4) 6_564 15_565
Li1 Li1 Li1 60.65(3) 6_564 15_565
O2 Li1 Li1 138.34(9) . 12_766
O1 Li1 Li1 47.13(6) 15_565 12_766
O1 Li1 Li1 47.00(4) . 12_766
O1 Li1 Li1 92.74(5) 6_564 12_766
Li1 Li1 Li1 60.65(3) 6_564 12_766
Li1 Li1 Li1 58.69(7) 15_565 12_766
C1 O1 Li1 129.90(7) . 12_766
C1 O1 Li1 117.34(7) . .
Li1 O1 Li1 85.91(7) 12_766 .
C1 O1 Li1 136.88(7) . 6_564
Li1 O1 Li1 85.87(7) 12_766 6_564
Li1 O1 Li1 83.70(7) . 6_564
C12 O2 C11 110.14(6) . .
C12 O2 Li1 125.44(7) . .
C11 O2 Li1 124.05(7) . .
O1 C1 C2 121.74(9) . .
O1 C1 C10 119.99(9) . .
C2 C1 C10 118.27(8) . .
C1 C2 C3 121.34(10) . .
C1 C2 H2 119.3 . .
C3 C2 H2 119.3 . .
C4 C3 C2 121.29(11) . .
C4 C3 H3 119.4 . .
C2 C3 H3 119.4 . .
C3 C4 C5 119.99(9) . .
C3 C4 H4 120.0 . .
C5 C4 H4 120.0 . .
C4 C5 C6 122.52(11) . .
C4 C5 C10 119.55(10) . .
C6 C5 C10 117.93(12) . .
C7 C6 C5 121.77(12) . .
C7 C6 H6 119.1 . .
C5 C6 H6 119.1 . .
C6 C7 C8 120.16(12) . .
C6 C7 H7 119.9 . .
C8 C7 H7 119.9 . .
C9 C8 C7 120.33(14) . .
C9 C8 H8 119.8 . .
C7 C8 H8 119.8 . .
C8 C9 C10 121.07(11) . .
C8 C9 H9 119.5 . .
C10 C9 H9 119.5 . .
C9 C10 C5 118.72(10) . .
C9 C10 C1 121.73(9) . .
C5 C10 C1 119.54(10) . .
O2 C11 C12 110.59(8) . 9_665
O2 C11 H11A 109.5 . .
C12 C11 H11A 109.5 9_665 .
O2 C11 H11B 109.5 . .
C12 C11 H11B 109.5 9_665 .
H11A C11 H11B 108.1 . .
O2 C12 C11 110.58(7) . 9_665
O2 C12 H12A 109.5 . .
C11 C12 H12A 109.5 9_665 .
O2 C12 H12B 109.5 . .
C11 C12 H12B 109.5 9_665 .
H12A C12 H12B 108.1 . .

loop_
_geom_bond_atom_site_label_1
_geom_bond_atom_site_label_2
_geom_bond_distance
_geom_bond_site_symmetry_2
Li1 O2 1.9349(16) .
Li1 O1 1.9490(16) 15_565
Li1 O1 1.9519(16) .
Li1 O1 1.9531(17) 6_564
Li1 Li1 2.605(3) 6_564
Li1 Li1 2.658(3) 15_565
Li1 Li1 2.658(3) 12_766
O1 C1 1.3285(10) .
O1 Li1 1.9490(16) 12_766
O1 Li1 1.9531(17) 6_564
O2 C12 1.4370(11) .
O2 C11 1.4377(11) .
C1 C2 1.3824(14) .
C1 C10 1.4402(14) .
C2 C3 1.4092(14) .
C2 H2 0.9500 .
C3 C4 1.3572(18) .
C3 H3 0.9500 .
C4 C5 1.4163(18) .
C4 H4 0.9500 .
C5 C6 1.4220(18) .
C5 C10 1.4245(14) .
C6 C7 1.356(2) .
C6 H6 0.9500 .
C7 C8 1.399(2) .
C7 H7 0.9500 .
C8 C9 1.3682(16) .
C8 H8 0.9500 .
C9 C10 1.4153(15) .
C9 H9 0.9500 .
C11 C12 1.5065(13) 9_665
C11 H11A 0.9900 .
C11 H11B 0.9900 .
C12 C11 1.5065(13) 9_665
C12 H12A 0.9900 .
C12 H12B 0.9900 .
